data_2300481
loop_
_publ_author_name
'Tan, Seng Lim'
'Ng, Seik Weng'

_publ_section_title
;
 Does the size of a crystal matter in an X-ray crystal structure analysis
 of a small molecule?
;
_journal_coeditor_code kk5175
_journal_issue 4
_journal_name_full 'Journal of Applied Crystallography'
_journal_page_first 1443
_journal_page_last 1444
_journal_paper_doi 10.1107/S1600576714011297
_journal_volume 47
_journal_year 2014
_chemical_formula_moiety 'Pb (N O3)2 (C3 H9 N3 S)'
_chemical_formula_sum 'C3 H9 N5 O6 Pb S'
_chemical_formula_weight 450.40
_chemical_name_systematic
; 
 (3-Amino-1,3-dimethylurea)dinitratolead(II)
;
_space_group_IT_number 14
_symmetry_cell_setting monoclinic
_symmetry_space_group_name_Hall '-P 2yn'
_symmetry_space_group_name_H-M 'P 1 21/n 1'
_atom_sites_solution_hydrogens geom
_atom_sites_solution_primary direct
_atom_sites_solution_secondary difmap
_audit_creation_method SHELXL-97
_cell_angle_alpha 90.00
_cell_angle_beta 100.048(4)
_cell_angle_gamma 90.00
_cell_formula_units_Z 4
_cell_length_a 5.3522(2)
_cell_length_b 13.8783(6)
_cell_length_c 14.2186(6)
_cell_measurement_reflns_used 4958
_cell_measurement_temperature 100(2)
_cell_measurement_theta_max 27.5360
_cell_measurement_theta_min 4.1120
_cell_volume 1039.95(7)
_computing_cell_refinement 'CrysAlis PRO (Agilent, 2014)'
_computing_data_collection 'CrysAlis PRO (Agilent, 2014)'
_computing_data_reduction 'CrysAlis PRO (Agilent, 2014)'
_computing_molecular_graphics 'X-Seed (Barbour, 2001)'
_computing_publication_material 'publCIF (Westrip, 2010)'
_computing_structure_refinement 'SHELXL-97 (Sheldrick, 2008)'
_computing_structure_solution 'SHELXS-97 (Sheldrick, 2008)'
_diffrn_ambient_temperature 100(2)
_diffrn_detector_area_resol_mean 10.4041
_diffrn_measured_fraction_theta_full 0.998
_diffrn_measured_fraction_theta_max 0.998
_diffrn_measurement_device_type 'Agilent Technologies SuperNova Dual diffractometer with Atlas detector'
_diffrn_measurement_method '\w scan'
_diffrn_radiation_monochromator Mirror
_diffrn_radiation_source 'SuperNova (Mo) X-ray Source'
_diffrn_radiation_type MoK\a
_diffrn_radiation_wavelength 0.71073
_diffrn_reflns_av_R_equivalents 0.0508
_diffrn_reflns_av_sigmaI/netI 0.0424
_diffrn_reflns_limit_h_max 6
_diffrn_reflns_limit_h_min -6
_diffrn_reflns_limit_k_max 17
_diffrn_reflns_limit_k_min -18
_diffrn_reflns_limit_l_max 18
_diffrn_reflns_limit_l_min -14
_diffrn_reflns_number 8963
_diffrn_reflns_theta_full 27.57
_diffrn_reflns_theta_max 27.57
_diffrn_reflns_theta_min 3.28
_diffrn_standards_decay_% 0
_diffrn_standards_interval_count 0
_diffrn_standards_interval_time 0
_diffrn_standards_number 0
_exptl_absorpt_coefficient_mu 16.449
_exptl_absorpt_correction_T_max 0.281
_exptl_absorpt_correction_T_min 0.062
_exptl_absorpt_correction_type gaussian
_exptl_absorpt_process_details 'CrysAlis PRO (Agilent, 2014)'
_exptl_crystal_colour colorless
_exptl_crystal_density_diffrn 2.877
_exptl_crystal_density_method 'not measured'
_exptl_crystal_description prism
_exptl_crystal_F_000 832
_exptl_crystal_size_max 0.25
_exptl_crystal_size_mid 0.22
_exptl_crystal_size_min 0.09
_refine_diff_density_max 0.939
_refine_diff_density_min -1.478
_refine_diff_density_rms 0.207
_refine_ls_extinction_method none
_refine_ls_goodness_of_fit_ref 1.039
_refine_ls_hydrogen_treatment constr
_refine_ls_matrix_type full
_refine_ls_number_parameters 147
_refine_ls_number_reflns 2394
_refine_ls_number_restraints 0
_refine_ls_restrained_S_all 1.039
_refine_ls_R_factor_all 0.0282
_refine_ls_R_factor_gt 0.0234
_refine_ls_shift/su_max 0.001
_refine_ls_shift/su_mean 0.001
_refine_ls_structure_factor_coef Fsqd
_refine_ls_weighting_details 'calc w=1/[\s^2^(Fo^2^)+(0.0196P)^2^] where P=(Fo^2^+2Fc^2^)/3'
_refine_ls_weighting_scheme calc
_refine_ls_wR_factor_gt 0.0515
_refine_ls_wR_factor_ref 0.0542
_reflns_number_gt 2110
_reflns_number_total 2394
_reflns_threshold_expression I>2\s(I)
_cod_data_source_file kk5175sup1.cif
_cod_data_source_block Pb3
_cod_depositor_comments
;
The following automatic conversions were performed:

'_exptl_absorpt_correction_type' value 'Gaussian' changed to
'gaussian' according to
/usr/data/users/saulius/crontab/automatic-downloads/rss-feeds/IUCr/lib/dictionaries/cif_core.dic
dictionary named 'cif_core.dic' version 2.4.2 from 2011-04-26.

Automatic conversion script
Id: cif_fix_values 2281 2013-09-26 08:29:07Z andrius 

 Adding full bibliography for 2300463--2300482.cif.
;
_cod_original_sg_symbol_H-M 'P 21/n'
_cod_database_code 2300481
_cod_database_fobs_code 2300481

loop_
_symmetry_equiv_pos_as_xyz
'x, y, z'
'-x+1/2, y+1/2, -z+1/2'
'-x, -y, -z'
'x-1/2, -y-1/2, z-1/2'

loop_
_atom_site_label
_atom_site_type_symbol
_atom_site_fract_x
_atom_site_fract_y
_atom_site_fract_z
_atom_site_U_iso_or_equiv
_atom_site_adp_type
_atom_site_occupancy
_atom_site_symmetry_multiplicity
_atom_site_calc_flag
_atom_site_refinement_flags
Pb1 Pb 0.20583(3) 0.833629(12) 0.541117(11) 0.00769(7) Uani 1 1 d .
S1 S 0.29932(19) 0.65917(9) 0.46601(8) 0.0112(3) Uani 1 1 d .
O1 O 0.4536(6) 0.9109(2) 0.4217(2) 0.0142(7) Uani 1 1 d .
O2 O 0.1051(5) 0.9912(2) 0.4126(2) 0.0126(7) Uani 1 1 d .
O3 O 0.3944(6) 1.0386(2) 0.3333(2) 0.0155(7) Uani 1 1 d .
O4 O -0.2659(5) 0.7811(2) 0.5692(2) 0.0106(7) Uani 1 1 d .
O5 O -0.0112(6) 0.7552(2) 0.7023(2) 0.0158(8) Uani 1 1 d .
O6 O -0.4184(6) 0.7416(2) 0.6956(2) 0.0159(8) Uani 1 1 d .
N1 N -0.0881(7) 0.8011(3) 0.3853(3) 0.0098(8) Uani 1 1 d .
H11 H -0.2271 0.8353 0.3842 0.012 Uiso 1 1 calc R
H12 H -0.0146 0.8217 0.3384 0.012 Uiso 1 1 calc R
N2 N -0.1578(7) 0.7038(3) 0.3678(3) 0.0102(8) Uani 1 1 d .
H2 H -0.3117 0.6894 0.3382 0.012 Uiso 1 1 calc R
N3 N -0.0573(7) 0.5444(3) 0.3701(3) 0.0104(8) Uani 1 1 d .
N4 N 0.3173(7) 0.9817(3) 0.3879(3) 0.0103(8) Uani 1 1 d .
N5 N -0.2331(7) 0.7595(3) 0.6575(3) 0.0084(8) Uani 1 1 d .
C1 C 0.0101(8) 0.6331(4) 0.3961(3) 0.0095(9) Uani 1 1 d .
C2 C -0.2988(8) 0.5235(4) 0.3082(3) 0.0146(11) Uani 1 1 d .
H2A H -0.2904 0.5435 0.2428 0.022 Uiso 1 1 calc R
H2B H -0.4352 0.5588 0.3311 0.022 Uiso 1 1 calc R
H2C H -0.3330 0.4542 0.3093 0.022 Uiso 1 1 calc R
C3 C 0.1174(8) 0.4629(3) 0.3888(4) 0.0132(10) Uani 1 1 d .
H3A H 0.2605 0.4805 0.4387 0.020 Uiso 1 1 calc R
H3B H 0.1805 0.4461 0.3302 0.020 Uiso 1 1 calc R
H3C H 0.0283 0.4075 0.4101 0.020 Uiso 1 1 calc R

loop_
_atom_site_aniso_label
_atom_site_aniso_U_11
_atom_site_aniso_U_22
_atom_site_aniso_U_33
_atom_site_aniso_U_23
_atom_site_aniso_U_13
_atom_site_aniso_U_12
Pb1 0.00656(10) 0.00810(11) 0.00879(10) -0.00071(6) 0.00242(7) -0.00077(6)
S1 0.0078(6) 0.0110(7) 0.0138(6) -0.0018(4) -0.0005(5) 0.0008(4)
O1 0.0100(16) 0.0127(19) 0.0209(19) 0.0034(14) 0.0059(14) 0.0045(13)
O2 0.0077(15) 0.0140(19) 0.0177(18) 0.0005(14) 0.0068(13) 0.0020(13)
O3 0.0200(18) 0.0151(19) 0.0139(17) 0.0031(15) 0.0103(15) -0.0041(14)
O4 0.0098(16) 0.015(2) 0.0065(15) 0.0003(14) 0.0006(13) -0.0034(13)
O5 0.0095(16) 0.021(2) 0.0139(18) -0.0025(15) -0.0055(14) 0.0036(13)
O6 0.0126(17) 0.020(2) 0.0179(18) 0.0026(15) 0.0086(15) 0.0011(14)
N1 0.0081(18) 0.011(2) 0.011(2) 0.0015(17) 0.0035(16) 0.0017(15)
N2 0.0061(18) 0.010(2) 0.014(2) -0.0003(17) 0.0009(16) -0.0015(15)
N3 0.0068(18) 0.010(2) 0.014(2) -0.0014(17) 0.0014(16) 0.0032(15)
N4 0.0129(19) 0.008(2) 0.0107(19) -0.0027(16) 0.0046(16) -0.0026(15)
N5 0.0089(18) 0.007(2) 0.0096(19) -0.0023(15) 0.0018(16) -0.0013(15)
C1 0.010(2) 0.010(3) 0.009(2) 0.0006(19) 0.0037(18) 0.0015(18)
C2 0.011(2) 0.014(3) 0.018(3) -0.007(2) 0.003(2) -0.0063(18)
C3 0.011(2) 0.006(2) 0.024(3) 0.000(2) 0.007(2) 0.0006(18)

loop_
_atom_type_symbol
_atom_type_description
_atom_type_scat_dispersion_real
_atom_type_scat_dispersion_imag
_atom_type_scat_source
C C 0.0033 0.0016 'International Tables Vol C Tables 4.2.6.8 and 6.1.1.4'
H H 0.0000 0.0000 'International Tables Vol C Tables 4.2.6.8 and 6.1.1.4'
N N 0.0061 0.0033 'International Tables Vol C Tables 4.2.6.8 and 6.1.1.4'
O O 0.0106 0.0060 'International Tables Vol C Tables 4.2.6.8 and 6.1.1.4'
S S 0.1246 0.1234 'International Tables Vol C Tables 4.2.6.8 and 6.1.1.4'
Pb Pb -3.3944 10.1111 'International Tables Vol C Tables 4.2.6.8 and 6.1.1.4'

loop_
_exptl_crystal_face_index_h
_exptl_crystal_face_index_k
_exptl_crystal_face_index_l
_exptl_crystal_face_perp_dist
_exptl_oxdiff_crystal_face_indexfrac_h
_exptl_oxdiff_crystal_face_indexfrac_k
_exptl_oxdiff_crystal_face_indexfrac_l
_exptl_oxdiff_crystal_face_x
_exptl_oxdiff_crystal_face_y
_exptl_oxdiff_crystal_face_z
0 20 -1 0.0612 -0.0199 20.0049 -1.0345 -0.7706 -0.5479 0.3932
-7 -4 5 0.1104 -6.9956 -4.0002 4.9646 0.6367 -0.0009 0.7090
0 -19 2 0.0311 0.0188 -19.0074 1.5341 0.7231 0.5443 -0.3620
0 3 -20 0.1105 0.0007 3.1002 -19.5511 0.1993 -0.9200 -0.3467
7 -8 -5 0.1182 7.0076 -7.9996 -4.9453 -0.1646 0.3036 -0.9575
0 2 20 0.1173 -0.0057 1.8997 19.5430 -0.3960 0.7939 0.4503
0 -6 19 0.1115 0.0024 -6.0976 19.0547 -0.0731 0.9741 0.2741
7 4 -12 0.1259 6.9970 4.0388 -12.4824 -0.5147 -0.3239 -0.8662
-7 8 4 0.1157 -7.0075 8.0022 4.4441 0.1728 -0.3253 0.9470
0 -9 -18 0.0905 0.0123 -8.9099 -17.5270 0.6389 -0.5307 -0.5533
1 19 2 0.0536 0.9803 18.9832 2.4830 -0.8683 -0.3256 0.3477
2 -13 12 0.1121 2.0104 -13.0688 12.0647 0.1560 0.9385 -0.2139
7 4 -5 0.1056 6.9956 4.0002 -4.9646 -0.6367 0.0009 -0.7090
6 -4 7 0.1305 6.0016 -4.0551 6.5679 -0.4290 0.6552 -0.5354
-7 -2 12 0.1151 -6.9990 -2.0388 12.4792 0.4360 0.2734 0.9076

loop_
_geom_angle_atom_site_label_1
_geom_angle_atom_site_label_2
_geom_angle_atom_site_label_3
_geom_angle
_geom_angle_site_symmetry_1
_geom_angle_site_symmetry_3
N1 Pb1 O1 78.98(11) . .
N1 Pb1 S1 68.08(9) . .
O1 Pb1 S1 87.75(8) . .
N1 Pb1 O4 68.21(11) . .
O1 Pb1 O4 143.97(10) . .
S1 Pb1 O4 93.32(8) . .
N1 Pb1 O2 63.48(11) . .
O1 Pb1 O2 46.69(9) . .
S1 Pb1 O2 117.29(7) . .
O4 Pb1 O2 102.92(9) . .
N1 Pb1 O4 121.54(11) . 1_655
O1 Pb1 O4 65.73(9) . 1_655
S1 Pb1 O4 65.59(7) . 1_655
O4 Pb1 O4 145.58(13) . 1_655
O2 Pb1 O4 110.83(9) . 1_655
N1 Pb1 O5 110.24(10) . .
O1 Pb1 O5 170.77(10) . .
S1 Pb1 O5 95.76(7) . .
O4 Pb1 O5 44.53(9) . .
O2 Pb1 O5 136.66(8) . .
O4 Pb1 O5 107.99(9) 1_655 .
N1 Pb1 O6 143.52(11) . 1_655
O1 Pb1 O6 107.77(9) . 1_655
S1 Pb1 O6 76.28(7) . 1_655
O4 Pb1 O6 107.44(9) . 1_655
O2 Pb1 O6 145.93(9) . 1_655
O4 Pb1 O6 43.31(9) 1_655 1_655
O5 Pb1 O6 65.04(9) . 1_655
N1 Pb1 O2 92.94(11) . 3_576
O1 Pb1 O2 99.92(9) . 3_576
S1 Pb1 O2 157.94(6) . 3_576
O4 Pb1 O2 68.34(9) . 3_576
O2 Pb1 O2 58.75(10) . 3_576
O4 Pb1 O2 136.38(9) 1_655 3_576
O5 Pb1 O2 79.92(9) . 3_576
O6 Pb1 O2 119.91(9) 1_655 3_576
N1 Pb1 O3 150.60(11) . 3_676
O1 Pb1 O3 75.94(10) . 3_676
S1 Pb1 O3 125.39(7) . 3_676
O4 Pb1 O3 129.34(9) . 3_676
O2 Pb1 O3 87.98(9) . 3_676
O4 Pb1 O3 60.13(9) 1_655 3_676
O5 Pb1 O3 95.13(9) . 3_676
O6 Pb1 O3 60.84(9) 1_655 3_676
O2 Pb1 O3 76.66(9) 3_576 3_676
C1 S1 Pb1 101.79(16) . .
N4 O1 Pb1 104.2(2) . .
N4 O2 Pb1 91.1(2) . .
N5 O4 Pb1 103.7(2) . .
N5 O5 Pb1 93.1(2) . .
N2 N1 Pb1 115.5(3) . .
N2 N1 H11 108.4 . .
Pb1 N1 H11 108.4 . .
N2 N1 H12 108.4 . .
Pb1 N1 H12 108.4 . .
H11 N1 H12 107.5 . .
C1 N2 N1 120.2(4) . .
C1 N2 H2 119.9 . .
N1 N2 H2 119.9 . .
C1 N3 C2 121.7(4) . .
C1 N3 C3 122.4(4) . .
C2 N3 C3 115.3(4) . .
O3 N4 O2 122.1(4) . .
O3 N4 O1 120.2(4) . .
O2 N4 O1 117.7(4) . .
O6 N5 O5 122.2(4) . .
O6 N5 O4 119.8(4) . .
O5 N5 O4 118.0(4) . .
N3 C1 N2 117.5(4) . .
N3 C1 S1 122.1(3) . .
N2 C1 S1 120.3(4) . .
N3 C2 H2A 109.5 . .
N3 C2 H2B 109.5 . .
H2A C2 H2B 109.5 . .
N3 C2 H2C 109.5 . .
H2A C2 H2C 109.5 . .
H2B C2 H2C 109.5 . .
N3 C3 H3A 109.5 . .
N3 C3 H3B 109.5 . .
H3A C3 H3B 109.5 . .
N3 C3 H3C 109.5 . .
H3A C3 H3C 109.5 . .
H3B C3 H3C 109.5 . .

loop_
_geom_bond_atom_site_label_1
_geom_bond_atom_site_label_2
_geom_bond_distance
_geom_bond_site_symmetry_2
Pb1 N1 2.524(4) .
Pb1 O1 2.565(3) .
Pb1 S1 2.7275(12) .
Pb1 O4 2.723(3) .
Pb1 O2 2.840(3) .
Pb1 O4 2.880(3) 1_655
Pb1 O5 2.952(3) .
Pb1 O6 2.993(3) 1_655
Pb1 O2 3.082(3) 3_576
Pb1 O3 3.095(3) 3_676
S1 C1 1.726(5) .
O1 N4 1.267(5) .
O2 N4 1.252(4) .
O3 N4 1.228(5) .
O4 N5 1.274(5) .
O5 N5 1.247(5) .
O6 N5 1.235(5) .
N1 N2 1.412(5) .
N1 H11 0.8800 .
N1 H12 0.8800 .
N2 C1 1.344(6) .
N2 H2 0.8800 .
N3 C1 1.317(6) .
N3 C2 1.460(5) .
N3 C3 1.462(6) .
C2 H2A 0.9800 .
C2 H2B 0.9800 .
C2 H2C 0.9800 .
C3 H3A 0.9800 .
C3 H3B 0.9800 .
C3 H3C 0.9800 .

loop_
_geom_hbond_atom_site_label_D
_geom_hbond_atom_site_label_H
_geom_hbond_atom_site_label_A
_geom_hbond_distance_DH
_geom_hbond_distance_HA
_geom_hbond_distance_DA
_geom_hbond_angle_DHA
_geom_hbond_site_symmetry_A
N1 H11 O1 0.88 2.15 3.008(5) 164.6 1_455
N1 H12 O6 0.88 2.35 3.052(5) 136.8 4_675
N2 H2 O5 0.88 2.18 2.808(5) 128.1 4_575

loop_
_geom_torsion_atom_site_label_1
_geom_torsion_atom_site_label_2
_geom_torsion_atom_site_label_3
_geom_torsion_atom_site_label_4
_geom_torsion
_geom_torsion_site_symmetry_1
N1 Pb1 S1 C1 -24.57(18) .
O1 Pb1 S1 C1 -103.60(17) .
O4 Pb1 S1 C1 40.34(17) .
O2 Pb1 S1 C1 -66.04(17) .
O4 Pb1 S1 C1 -167.88(18) 1_655
O5 Pb1 S1 C1 84.96(17) .
O6 Pb1 S1 C1 147.49(17) 1_655
O2 Pb1 S1 C1 7.6(2) 3_576
O3 Pb1 S1 C1 -174.57(17) 3_676
N1 Pb1 O1 N4 66.7(3) .
S1 Pb1 O1 N4 134.8(3) .
O4 Pb1 O1 N4 42.2(4) .
O2 Pb1 O1 N4 2.9(2) .
O4 Pb1 O1 N4 -161.1(3) 1_655
O6 Pb1 O1 N4 -150.4(3) 1_655
O2 Pb1 O1 N4 -24.4(3) 3_576
O3 Pb1 O1 N4 -97.9(3) 3_676
N1 Pb1 O2 N4 -103.0(3) .
O1 Pb1 O2 N4 -2.8(2) .
S1 Pb1 O2 N4 -59.6(2) .
O4 Pb1 O2 N4 -160.3(2) .
O4 Pb1 O2 N4 12.8(3) 1_655
O5 Pb1 O2 N4 165.0(2) .
O6 Pb1 O2 N4 47.0(3) 1_655
O2 Pb1 O2 N4 145.3(3) 3_576
O3 Pb1 O2 N4 69.7(2) 3_676
N1 Pb1 O4 N5 164.3(3) .
O1 Pb1 O4 N5 -169.8(2) .
S1 Pb1 O4 N5 99.5(2) .
O2 Pb1 O4 N5 -141.5(3) .
O4 Pb1 O4 N5 49.9(4) 1_655
O5 Pb1 O4 N5 4.7(2) .
O6 Pb1 O4 N5 22.8(3) 1_655
O2 Pb1 O4 N5 -93.1(3) 3_576
O3 Pb1 O4 N5 -43.4(3) 3_676
N1 Pb1 O5 N5 -24.8(3) .
S1 Pb1 O5 N5 -93.5(2) .
O4 Pb1 O5 N5 -4.6(2) .
O2 Pb1 O5 N5 47.6(3) .
O4 Pb1 O5 N5 -159.7(2) 1_655
O6 Pb1 O5 N5 -165.4(3) 1_655
O2 Pb1 O5 N5 64.7(2) 3_576
O3 Pb1 O5 N5 140.1(2) 3_676
O1 Pb1 N1 N2 125.7(3) .
S1 Pb1 N1 N2 33.7(2) .
O4 Pb1 N1 N2 -69.5(3) .
O2 Pb1 N1 N2 172.6(3) .
O4 Pb1 N1 N2 73.3(3) 1_655
O5 Pb1 N1 N2 -54.4(3) .
O6 Pb1 N1 N2 20.6(4) 1_655
O2 Pb1 N1 N2 -134.8(3) 3_576
O3 Pb1 N1 N2 157.5(2) 3_676
Pb1 N1 N2 C1 -35.9(5) .
Pb1 O2 N4 O3 -175.0(4) .
Pb1 O2 N4 O1 4.7(4) .
Pb1 O1 N4 O3 174.3(3) .
Pb1 O1 N4 O2 -5.4(4) .
Pb1 O5 N5 O6 -173.6(4) .
Pb1 O5 N5 O4 7.9(4) .
Pb1 O4 N5 O6 172.7(3) .
Pb1 O4 N5 O5 -8.8(4) .
C2 N3 C1 N2 3.4(6) .
C3 N3 C1 N2 174.1(4) .
C2 N3 C1 S1 -177.9(3) .
C3 N3 C1 S1 -7.2(6) .
N1 N2 C1 N3 -173.8(4) .
N1 N2 C1 S1 7.5(6) .
Pb1 S1 C1 N3 -158.4(4) .
Pb1 S1 C1 N2 20.2(4) .
